data_7044512
loop_
_publ_author_name
'Behera, Jogendra Nath'
'Tiwari, Ranjay K.'
'Kumar, Jitendra'

_publ_section_title
;
 Organically-Templated Inorganic-Organic Hybrid Metal (Zn and Cd)
 Sulphite-Oxalates with Layered and Three-Dimensional Structures
;
_journal_name_full 'Dalton Trans.'
_journal_paper_doi 10.1039/C7DT03073H
_journal_year 2017
_chemical_formula_moiety 'C6  H16  Cd2  N2  O12  S2'
_chemical_formula_sum 'C6 H16 Cd2 N2 O12 S2'
_chemical_formula_weight 597.13
_chemical_name_systematic 'Cadmium Sulfite-Oxalate Piperazine'
_space_group_crystal_system triclinic
_space_group_IT_number 2
_space_group_name_Hall '-P 1'
_space_group_name_H-M_alt 'P -1'
_symmetry_space_group_name_Hall '-P 1'
_symmetry_space_group_name_H-M 'P -1'
_atom_sites_solution_hydrogens mixed
_atom_sites_solution_primary 'dual - dual-space method e.g. SHELXD'
_atom_sites_solution_secondary 'dual - dual-space method e.g. SHELXD'
_audit_creation_method SHELXL-2014/7
_audit_update_record
;
2017-02-09 deposited with the CCDC.
2017-10-23 downloaded from the CCDC.
;
_cell_angle_alpha 86.119(2)
_cell_angle_beta 87.147(3)
_cell_angle_gamma 71.784(2)
_cell_formula_units_Z 2
_cell_length_a 6.2237(2)
_cell_length_b 8.0397(3)
_cell_length_c 16.7299(6)
_cell_measurement_reflns_used 5024
_cell_measurement_temperature 100(2)
_cell_measurement_theta_max 30.45
_cell_measurement_theta_min 2.67
_cell_volume 792.97(5)
_computing_cell_refinement 'Bruker SAINT'
_computing_data_collection 'Bruker APEX2'
_computing_data_reduction 'Bruker SAINT'
_computing_molecular_graphics 'Ortep-3 for Windows (Farrugia, 1997)'
_computing_publication_material 'WinGX publication routines (Farrugia, 1999)'
_computing_structure_refinement 'SHELXL-2014/7 (Sheldrick, 2014)'
_computing_structure_solution 'ShelXT (Sheldrick, 2014)'
_diffrn_ambient_temperature 100(2)
_diffrn_measured_fraction_theta_full 0.996
_diffrn_measured_fraction_theta_max 0.992
_diffrn_measurement_device_type 'Bruker APEX-II CCD'
_diffrn_measurement_method '\f and \w scans'
_diffrn_radiation_source 'sealed tube'
_diffrn_radiation_type MoK\a
_diffrn_radiation_wavelength 0.71073
_diffrn_reflns_av_R_equivalents 0.0408
_diffrn_reflns_av_unetI/netI 0.0431
_diffrn_reflns_Laue_measured_fraction_full 0.996
_diffrn_reflns_Laue_measured_fraction_max 0.992
_diffrn_reflns_limit_h_max 8
_diffrn_reflns_limit_h_min -8
_diffrn_reflns_limit_k_max 11
_diffrn_reflns_limit_k_min -11
_diffrn_reflns_limit_l_max 23
_diffrn_reflns_limit_l_min -23
_diffrn_reflns_number 15470
_diffrn_reflns_point_group_measured_fraction_full 0.996
_diffrn_reflns_point_group_measured_fraction_max 0.992
_diffrn_reflns_theta_full 26.000
_diffrn_reflns_theta_max 30.579
_diffrn_reflns_theta_min 2.671
_exptl_absorpt_coefficient_mu 3.009
_exptl_absorpt_correction_T_max 0.7461
_exptl_absorpt_correction_T_min 0.6168
_exptl_absorpt_correction_type multi-scan
_exptl_absorpt_process_details sadabs
_exptl_crystal_colour colorless
_exptl_crystal_density_diffrn 2.501
_exptl_crystal_density_method 'not measured'
_exptl_crystal_description plate
_exptl_crystal_F_000 580
_exptl_crystal_recrystallization_method heating
_exptl_crystal_size_max 0.25
_exptl_crystal_size_mid 0.23
_exptl_crystal_size_min 0.21
_refine_diff_density_max 2.259
_refine_diff_density_min -1.320
_refine_diff_density_rms 0.203
_refine_ls_extinction_method none
_refine_ls_goodness_of_fit_ref 1.036
_refine_ls_hydrogen_treatment mixed
_refine_ls_matrix_type full
_refine_ls_number_parameters 235
_refine_ls_number_reflns 4824
_refine_ls_number_restraints 12
_refine_ls_restrained_S_all 1.039
_refine_ls_R_factor_all 0.0449
_refine_ls_R_factor_gt 0.0364
_refine_ls_shift/su_max 0.001
_refine_ls_shift/su_mean 0.000
_refine_ls_structure_factor_coef Fsqd
_refine_ls_weighting_details 'w=1/[\s^2^(Fo^2^)+(0.0537P)^2^+0.5244P] where P=(Fo^2^+2Fc^2^)/3'
_refine_ls_weighting_scheme calc
_refine_ls_wR_factor_gt 0.0893
_refine_ls_wR_factor_ref 0.0938
_reflns_Friedel_coverage 0.000
_reflns_number_gt 4094
_reflns_number_total 4824
_reflns_threshold_expression 'I > 2\s(I)'
_cod_data_source_file c7dt03073h3.cif
_cod_data_source_block shelx
_cod_database_code 7044512
_shelx_shelxl_version_number 2014/7
_shelx_space_group_comment
;
The symmetry employed for this shelxl refinement is uniquely defined
by the following loop, which should always be used as a source of
symmetry information in preference to the above space-group names.
They are only intended as comments.
;

loop_
_space_group_symop_operation_xyz
'x, y, z'
'-x, -y, -z'

loop_
_atom_site_label
_atom_site_type_symbol
_atom_site_fract_x
_atom_site_fract_y
_atom_site_fract_z
_atom_site_U_iso_or_equiv
_atom_site_adp_type
_atom_site_occupancy
_atom_site_site_symmetry_order
_atom_site_calc_flag
_atom_site_refinement_flags_posn
_atom_site_refinement_flags_adp
_atom_site_refinement_flags_occupancy
_atom_site_disorder_assembly
_atom_site_disorder_group
Cd1 Cd -0.10857(4) 0.80844(3) 0.77135(2) 0.01038(8) Uani 1 1 d . . . . .
Cd2 Cd 0.25259(4) 1.03893(3) 0.86398(2) 0.01053(8) Uani 1 1 d . . . . .
S2 S 0.76123(15) 0.96125(11) 0.93804(5) 0.00969(16) Uani 1 1 d . . . . .
S1 S 0.12157(17) 0.37768(12) 0.76729(6) 0.01392(18) Uani 1 1 d . . . . .
O5 O 0.0525(5) 0.5322(3) 0.82169(17) 0.0157(5) Uani 1 1 d . . . . .
O6 O 0.3555(5) 0.2666(4) 0.79536(18) 0.0179(6) Uani 1 1 d . . . . .
O3 O 0.0762(5) 0.7366(4) 0.65051(17) 0.0179(6) Uani 1 1 d . . . . .
O9 O 0.7648(5) 0.8466(3) 1.01472(16) 0.0125(5) Uani 1 1 d . . . . .
O1 O 0.2670(5) 0.8564(4) 0.76361(17) 0.0187(6) Uani 1 1 d . . . . .
O10 O 0.9992(4) 0.8928(4) 0.89982(17) 0.0151(5) Uani 1 1 d . . . . .
O8 O 0.6247(4) 0.8955(3) 0.87974(15) 0.0115(5) Uani 1 1 d . . . . .
O7 O -0.0228(5) 0.2618(4) 0.79796(19) 0.0199(6) Uani 1 1 d . . . . .
O2 O 0.6072(5) 0.7531(4) 0.70157(18) 0.0207(6) Uani 1 1 d . . . . .
O1W O -0.2477(5) 1.0939(4) 0.71886(18) 0.0169(6) Uani 1 1 d D . . . .
O4 O 0.3846(6) 0.6991(6) 0.5728(2) 0.0370(9) Uani 1 1 d . . . . .
C2 C 0.2785(6) 0.7349(5) 0.6374(2) 0.0163(7) Uani 1 1 d . . . . .
N2 N 0.8322(6) 0.6278(6) 0.5438(2) 0.0299(9) Uani 1 1 d . . . . .
H2A H 0.9180 0.6725 0.5713 0.036 Uiso 1 1 calc R U . . .
H2B H 0.6881 0.6823 0.5568 0.036 Uiso 1 1 calc R U . . .
C1 C 0.3994(6) 0.7839(5) 0.7079(2) 0.0133(7) Uani 1 1 d . . . . .
C5 C 0.8718(8) 0.6596(8) 0.4565(3) 0.0324(11) Uani 1 1 d . . . . .
H5A H 0.8420 0.7842 0.4439 0.039 Uiso 1 1 calc R U . . .
H5B H 0.7701 0.6198 0.4262 0.039 Uiso 1 1 calc R U . . .
C6 C 0.8854(8) 0.4383(7) 0.5663(3) 0.0292(10) Uani 1 1 d D . . . .
H6A H 0.7847 0.3910 0.5393 0.035 Uiso 1 1 calc DR U . . .
H6B H 0.8611 0.4221 0.6236 0.035 Uiso 1 1 calc R U . . .
O2WA O 0.336(3) 0.9761(15) 0.4481(7) 0.091(6) Uani 0.60(2) 1 d DG . P A 1
H2WA H 0.2981 0.9532 0.4030 0.136 Uiso 0.60(2) 1 d DG U P A 1
H2WB H 0.3300 0.8955 0.4830 0.136 Uiso 0.60(2) 1 d DG U P A 1
O2WB O 0.152(3) 0.9760(17) 0.4562(10) 0.082(7) Uani 0.40(2) 1 d DG . P A 2
H2WC H 0.2112 0.8672 0.4513 0.124 Uiso 0.4033 1 d D U P A 2
H2WD H 0.0110 1.0058 0.4518 0.124 Uiso 0.4033 1 d D U P A 2
N1 N 0.3392(6) 0.4671(4) 0.9500(2) 0.0146(6) Uani 1 1 d . . . . .
H1A H 0.3601 0.3536 0.9617 0.017 Uiso 1 1 calc R U . . .
H1B H 0.2313 0.5045 0.9141 0.017 Uiso 1 1 calc R U . . .
C3 C 0.5532(7) 0.4907(6) 0.9149(2) 0.0171(7) Uani 1 1 d . . . . .
H3A H 0.5278 0.6129 0.8979 0.020 Uiso 1 1 calc R U . . .
H3B H 0.6010 0.4213 0.8682 0.020 Uiso 1 1 calc R U . . .
C4 C 0.2648(7) 0.5656(6) 1.0240(3) 0.0197(8) Uani 1 1 d . . . . .
H4A H 0.1283 0.5444 1.0464 0.024 Uiso 1 1 calc R U . . .
H4B H 0.2301 0.6903 1.0107 0.024 Uiso 1 1 calc R U . . .
H1WA H -0.378(5) 1.148(9) 0.735(4) 0.07(3) Uiso 1 1 d D . . . .
H1WB H -0.169(9) 1.152(7) 0.733(4) 0.05(2) Uiso 1 1 d D . . . .

loop_
_atom_site_aniso_label
_atom_site_aniso_U_11
_atom_site_aniso_U_22
_atom_site_aniso_U_33
_atom_site_aniso_U_23
_atom_site_aniso_U_13
_atom_site_aniso_U_12
Cd1 0.00657(13) 0.01251(13) 0.01226(13) -0.00371(9) 0.00054(9) -0.00277(9)
Cd2 0.00735(13) 0.01238(13) 0.01260(13) -0.00297(9) -0.00033(9) -0.00363(9)
S2 0.0074(4) 0.0115(4) 0.0111(4) -0.0033(3) 0.0011(3) -0.0040(3)
S1 0.0161(4) 0.0110(4) 0.0145(4) -0.0024(3) -0.0033(3) -0.0033(3)
O5 0.0184(14) 0.0100(12) 0.0174(13) -0.0028(10) -0.0034(11) -0.0018(10)
O6 0.0116(13) 0.0143(13) 0.0268(15) -0.0012(11) 0.0022(11) -0.0031(10)
O3 0.0092(13) 0.0315(16) 0.0173(14) -0.0094(11) 0.0017(10) -0.0109(11)
O9 0.0133(13) 0.0140(12) 0.0113(12) -0.0021(9) 0.0001(10) -0.0055(10)
O1 0.0114(13) 0.0275(15) 0.0194(14) -0.0141(12) 0.0045(11) -0.0075(11)
O10 0.0084(12) 0.0204(13) 0.0177(13) -0.0053(10) 0.0047(10) -0.0063(10)
O8 0.0061(11) 0.0159(12) 0.0127(12) -0.0050(9) -0.0016(9) -0.0026(9)
O7 0.0121(13) 0.0169(13) 0.0328(17) -0.0016(12) -0.0067(12) -0.0065(11)
O2 0.0081(13) 0.0350(17) 0.0219(15) -0.0123(13) 0.0012(11) -0.0089(12)
O1W 0.0125(14) 0.0154(13) 0.0236(15) -0.0010(11) -0.0031(11) -0.0054(11)
O4 0.0129(15) 0.080(3) 0.0236(17) -0.0284(18) 0.0070(13) -0.0187(17)
C2 0.0057(16) 0.026(2) 0.0177(18) -0.0115(15) 0.0014(14) -0.0032(14)
N2 0.0066(16) 0.058(3) 0.028(2) -0.0228(19) 0.0033(14) -0.0095(17)
C1 0.0099(17) 0.0171(17) 0.0154(17) -0.0039(13) 0.0000(13) -0.0070(13)
C5 0.020(2) 0.051(3) 0.029(2) -0.013(2) -0.0020(19) -0.011(2)
C6 0.019(2) 0.052(3) 0.021(2) -0.013(2) 0.0000(17) -0.016(2)
O2WA 0.126(15) 0.073(7) 0.069(7) -0.008(5) -0.028(8) -0.020(7)
O2WB 0.099(17) 0.076(10) 0.072(10) 0.011(8) -0.018(10) -0.026(10)
N1 0.0126(15) 0.0175(15) 0.0160(15) 0.0007(12) -0.0050(12) -0.0079(12)
C3 0.0114(18) 0.026(2) 0.0157(18) -0.0036(15) -0.0003(14) -0.0081(15)
C4 0.0114(18) 0.026(2) 0.021(2) -0.0047(16) 0.0007(15) -0.0052(15)

loop_
_atom_type_symbol
_atom_type_description
_atom_type_scat_dispersion_real
_atom_type_scat_dispersion_imag
_atom_type_scat_source
C C 0.0033 0.0016 'International Tables Vol C Tables 4.2.6.8 and 6.1.1.4'
H H 0.0000 0.0000 'International Tables Vol C Tables 4.2.6.8 and 6.1.1.4'
Cd Cd -0.8075 1.2024 'International Tables Vol C Tables 4.2.6.8 and 6.1.1.4'
N N 0.0061 0.0033 'International Tables Vol C Tables 4.2.6.8 and 6.1.1.4'
O O 0.0106 0.0060 'International Tables Vol C Tables 4.2.6.8 and 6.1.1.4'
S S 0.1246 0.1234 'International Tables Vol C Tables 4.2.6.8 and 6.1.1.4'

loop_
_geom_angle_atom_site_label_1
_geom_angle_atom_site_label_2
_geom_angle_atom_site_label_3
_geom_angle
_geom_angle_site_symmetry_1
_geom_angle_site_symmetry_3
O5 Cd1 O3 90.32(11) . .
O5 Cd1 O1W 175.84(10) . .
O3 Cd1 O1W 87.91(11) . .
O5 Cd1 O2 97.22(11) . 1_455
O3 Cd1 O2 79.68(10) . 1_455
O1W Cd1 O2 86.16(11) . 1_455
O5 Cd1 O8 95.67(10) . 1_455
O3 Cd1 O8 167.05(9) . 1_455
O1W Cd1 O8 86.82(10) . 1_455
O2 Cd1 O8 88.16(9) 1_455 1_455
O5 Cd1 O10 84.11(10) . 1_455
O3 Cd1 O10 134.18(9) . 1_455
O1W Cd1 O10 94.43(10) . 1_455
O2 Cd1 O10 146.13(9) 1_455 1_455
O8 Cd1 O10 58.13(8) 1_455 1_455
O5 Cd1 O1 89.91(10) . .
O3 Cd1 O1 67.74(9) . .
O1W Cd1 O1 85.94(10) . .
O2 Cd1 O1 146.70(10) 1_455 .
O8 Cd1 O1 123.58(9) 1_455 .
O10 Cd1 O1 66.81(9) 1_455 .
O8 Cd2 O9 89.78(9) . 2_677
O8 Cd2 O10 118.27(10) . 1_455
O9 Cd2 O10 94.38(10) 2_677 1_455
O8 Cd2 O1 86.95(10) . .
O9 Cd2 O1 163.99(10) 2_677 .
O10 Cd2 O1 73.54(10) 1_455 .
O8 Cd2 O7 148.01(10) . 1_565
O9 Cd2 O7 100.43(10) 2_677 1_565
O10 Cd2 O7 91.32(10) 1_455 1_565
O1 Cd2 O7 90.51(11) . 1_565
O8 Cd2 O6 88.24(10) . 1_565
O9 Cd2 O6 93.69(10) 2_677 1_565
O10 Cd2 O6 152.27(10) 1_455 1_565
O1 Cd2 O6 101.86(11) . 1_565
O7 Cd2 O6 61.11(10) 1_565 1_565
O8 Cd2 S1 118.53(7) . 1_565
O9 Cd2 S1 96.94(7) 2_677 1_565
O10 Cd2 S1 121.93(7) 1_455 1_565
O1 Cd2 S1 98.39(8) . 1_565
O7 Cd2 S1 30.61(7) 1_565 1_565
O6 Cd2 S1 30.55(7) 1_565 1_565
O9 S2 O10 105.51(16) . .
O9 S2 O8 104.30(15) . .
O10 S2 O8 100.41(15) . .
O6 S1 O5 104.44(16) . .
O6 S1 O7 101.14(16) . .
O5 S1 O7 104.67(17) . .
O6 S1 Cd2 50.95(11) . 1_545
O5 S1 Cd2 110.72(11) . 1_545
O7 S1 Cd2 50.29(11) . 1_545
S1 O5 Cd1 120.98(16) . .
S1 O6 Cd2 98.50(14) . 1_545
C2 O3 Cd1 122.1(2) . .
S2 O9 Cd2 120.17(14) . 2_677
C1 O1 Cd2 139.5(2) . .
C1 O1 Cd1 115.9(2) . .
Cd2 O1 Cd1 104.59(11) . .
S2 O10 Cd2 129.50(16) . 1_655
S2 O10 Cd1 97.98(13) . 1_655
Cd2 O10 Cd1 104.74(11) 1_655 1_655
S2 O8 Cd2 120.04(14) . .
S2 O8 Cd1 101.72(13) . 1_655
Cd2 O8 Cd1 123.96(11) . 1_655
S1 O7 Cd2 99.10(14) . 1_545
C1 O2 Cd1 137.7(3) . 1_655
Cd1 O1W H1WA 114(5) . .
Cd1 O1W H1WB 110(5) . .
H1WA O1W H1WB 104(4) . .
O4 C2 O3 124.5(4) . .
O4 C2 C1 118.7(3) . .
O3 C2 C1 116.8(3) . .
C6 N2 C5 111.6(4) . .
C6 N2 H2A 109.3 . .
C5 N2 H2A 109.3 . .
C6 N2 H2B 109.3 . .
C5 N2 H2B 109.3 . .
H2A N2 H2B 108.0 . .
O2 C1 O1 128.3(3) . .
O2 C1 C2 117.6(3) . .
O1 C1 C2 114.0(3) . .
N2 C5 C6 109.3(4) . 2_766
N2 C5 H5A 109.8 . .
C6 C5 H5A 109.8 2_766 .
N2 C5 H5B 109.8 . .
C6 C5 H5B 109.8 2_766 .
H5A C5 H5B 108.3 . .
N2 C6 C5 110.9(4) . 2_766
N2 C6 H6A 109.5 . .
C5 C6 H6A 109.5 2_766 .
N2 C6 H6B 109.5 . .
C5 C6 H6B 109.5 2_766 .
H6A C6 H6B 108.1 . .
H2WA O2WA H2WB 109.5 . .
H2WC O2WB H2WD 111.2 . .
C3 N1 C4 111.5(3) . .
C3 N1 H1A 109.3 . .
C4 N1 H1A 109.3 . .
C3 N1 H1B 109.3 . .
C4 N1 H1B 109.3 . .
H1A N1 H1B 108.0 . .
N1 C3 C4 110.0(3) . 2_667
N1 C3 H3A 109.7 . .
C4 C3 H3A 109.7 2_667 .
N1 C3 H3B 109.7 . .
C4 C3 H3B 109.7 2_667 .
H3A C3 H3B 108.2 . .
N1 C4 C3 110.7(3) . 2_667
N1 C4 H4A 109.5 . .
C3 C4 H4A 109.5 2_667 .
N1 C4 H4B 109.5 . .
C3 C4 H4B 109.5 2_667 .
H4A C4 H4B 108.1 . .

loop_
_geom_bond_atom_site_label_1
_geom_bond_atom_site_label_2
_geom_bond_distance
_geom_bond_site_symmetry_2
Cd1 O5 2.255(3) .
Cd1 O3 2.292(3) .
Cd1 O1W 2.313(3) .
Cd1 O2 2.336(3) 1_455
Cd1 O8 2.383(3) 1_455
Cd1 O10 2.481(3) 1_455
Cd1 O1 2.481(3) .
Cd2 O8 2.261(3) .
Cd2 O9 2.268(3) 2_677
Cd2 O10 2.279(3) 1_455
Cd2 O1 2.284(3) .
Cd2 O7 2.317(3) 1_565
Cd2 O6 2.335(3) 1_565
Cd2 S1 2.9742(10) 1_565
S2 O9 1.525(3) .
S2 O10 1.533(3) .
S2 O8 1.545(3) .
S1 O6 1.528(3) .
S1 O5 1.529(3) .
S1 O7 1.534(3) .
S1 Cd2 2.9741(10) 1_545
O6 Cd2 2.335(3) 1_545
O3 C2 1.263(4) .
O9 Cd2 2.269(3) 2_677
O1 C1 1.258(5) .
O10 Cd2 2.279(3) 1_655
O10 Cd1 2.481(3) 1_655
O8 Cd1 2.383(3) 1_655
O7 Cd2 2.317(3) 1_545
O2 C1 1.239(5) .
O2 Cd1 2.336(3) 1_655
O1W H1WA 0.84(2) .
O1W H1WB 0.827(14) .
O4 C2 1.240(5) .
C2 C1 1.566(5) .
N2 C6 1.480(7) .
N2 C5 1.487(7) .
N2 H2A 0.8900 .
N2 H2B 0.8900 .
C5 C6 1.512(7) 2_766
C5 H5A 0.9700 .
C5 H5B 0.9700 .
C6 C5 1.512(7) 2_766
C6 H6A 0.9700 .
C6 H6B 0.9700 .
O2WA H2WA 0.8496 .
O2WA H2WB 0.8502 .
O2WB H2WC 0.8443 .
O2WB H2WD 0.8380 .
N1 C3 1.490(5) .
N1 C4 1.490(5) .
N1 H1A 0.8900 .
N1 H1B 0.8900 .
C3 C4 1.505(6) 2_667
C3 H3A 0.9700 .
C3 H3B 0.9700 .
C4 C3 1.505(6) 2_667
C4 H4A 0.9700 .
C4 H4B 0.9700 .

loop_
_geom_torsion_atom_site_label_1
_geom_torsion_atom_site_label_2
_geom_torsion_atom_site_label_3
_geom_torsion_atom_site_label_4
_geom_torsion
_geom_torsion_site_symmetry_1
_geom_torsion_site_symmetry_4
O6 S1 O5 Cd1 136.28(18) . .
O7 S1 O5 Cd1 -117.84(18) . .
Cd2 S1 O5 Cd1 -170.46(11) 1_545 .
O5 S1 O6 Cd2 105.17(15) . 1_545
O7 S1 O6 Cd2 -3.33(17) . 1_545
O10 S2 O9 Cd2 110.51(17) . 2_677
O8 S2 O9 Cd2 -144.17(16) . 2_677
O9 S2 O10 Cd2 -123.7(2) . 1_655
O8 S2 O10 Cd2 128.2(2) . 1_655
O9 S2 O10 Cd1 119.68(13) . 1_655
O8 S2 O10 Cd1 11.52(15) . 1_655
O9 S2 O8 Cd2 97.59(17) . .
O10 S2 O8 Cd2 -153.30(16) . .
O9 S2 O8 Cd1 -121.25(13) . 1_655
O10 S2 O8 Cd1 -12.14(15) . 1_655
O6 S1 O7 Cd2 3.36(17) . 1_545
O5 S1 O7 Cd2 -104.95(15) . 1_545
Cd1 O3 C2 O4 -179.0(4) . .
Cd1 O3 C2 C1 0.1(5) . .
Cd1 O2 C1 O1 -4.3(7) 1_655 .
Cd1 O2 C1 C2 173.1(3) 1_655 .
Cd2 O1 C1 O2 21.4(7) . .
Cd1 O1 C1 O2 -161.9(3) . .
Cd2 O1 C1 C2 -156.0(3) . .
Cd1 O1 C1 C2 20.6(4) . .
O4 C2 C1 O2 -13.3(6) . .
O3 C2 C1 O2 167.4(4) . .
O4 C2 C1 O1 164.4(4) . .
O3 C2 C1 O1 -14.8(5) . .
C6 N2 C5 C6 -57.0(5) . 2_766
C5 N2 C6 C5 57.8(5) . 2_766
C4 N1 C3 C4 56.9(5) . 2_667
C3 N1 C4 C3 -57.2(5) . 2_667
